data_4026568
loop_
_publ_author_name
'Hao Lin'
'Qilong Shen'
'Long Lu'

_publ_section_title
;
 \b-(Trifluoromethyl)vinyl Sulfonium Salts: Preparation and Reactions with
 Active Methylene and Methenyl Compounds
;
_journal_name_full 'Journal of Organic Chemistry'
_journal_page_first 7359
_journal_page_last 7369
_journal_paper_doi 10.1021/jo2009033
_journal_volume 76
_journal_year 2011
_chemical_formula_sum 'C17 H13 F3 O3 S'
_chemical_formula_weight 354.33
_chemical_name_systematic
; 
 ? 
;
_space_group_IT_number 14
_symmetry_cell_setting monoclinic
_symmetry_space_group_name_Hall '-P 2yn'
_symmetry_space_group_name_H-M 'P 1 21/n 1'
_atom_sites_solution_hydrogens geom
_atom_sites_solution_primary direct
_atom_sites_solution_secondary difmap
_audit_creation_method SHELXL-97
_cell_angle_alpha 90.00
_cell_angle_beta 93.434(3)
_cell_angle_gamma 90.00
_cell_formula_units_Z 4
_cell_length_a 5.5102(12)
_cell_length_b 21.666(5)
_cell_length_c 13.819(3)
_cell_measurement_reflns_used 7341
_cell_measurement_temperature 296(2)
_cell_measurement_theta_max 30.62
_cell_measurement_theta_min 2.39
_cell_volume 1646.8(6)
_computing_cell_refinement 'Bruker SAINT'
_computing_data_collection 'Bruker APEX2'
_computing_data_reduction 'Bruker SAINT'
_computing_molecular_graphics 'Bruker SHELXTL'
_computing_publication_material 'Bruker SHELXTL'
_computing_structure_refinement 'SHELXL-97 (Sheldrick, 1997)'
_computing_structure_solution 'SHELXS-97 (Sheldrick, 1990)'
_diffrn_ambient_temperature 296(2)
_diffrn_measured_fraction_theta_full 0.998
_diffrn_measured_fraction_theta_max 0.998
_diffrn_measurement_device_type 'Bruker APEX-II CCD'
_diffrn_measurement_method '\f and \w scans'
_diffrn_radiation_monochromator graphite
_diffrn_radiation_source 'fine-focus sealed tube'
_diffrn_radiation_type MoK\a
_diffrn_radiation_wavelength 0.71073
_diffrn_reflns_av_R_equivalents 0.0219
_diffrn_reflns_av_sigmaI/netI 0.0212
_diffrn_reflns_limit_h_max 6
_diffrn_reflns_limit_h_min -6
_diffrn_reflns_limit_k_max 16
_diffrn_reflns_limit_k_min -26
_diffrn_reflns_limit_l_max 17
_diffrn_reflns_limit_l_min -17
_diffrn_reflns_number 10713
_diffrn_reflns_theta_full 25.99
_diffrn_reflns_theta_max 25.99
_diffrn_reflns_theta_min 1.75
_diffrn_standards_number 0
_exptl_absorpt_coefficient_mu 0.240
_exptl_absorpt_correction_T_max 0.9649
_exptl_absorpt_correction_T_min 0.9101
_exptl_absorpt_correction_type multi-scan
_exptl_absorpt_process_details sadabs
_exptl_crystal_colour colourless
_exptl_crystal_density_diffrn 1.429
_exptl_crystal_description prismatic
_exptl_crystal_F_000 728
_exptl_crystal_size_max 0.40
_exptl_crystal_size_mid 0.20
_exptl_crystal_size_min 0.15
_refine_diff_density_max 0.207
_refine_diff_density_min -0.357
_refine_diff_density_rms 0.061
_refine_ls_extinction_method none
_refine_ls_goodness_of_fit_ref 0.997
_refine_ls_hydrogen_treatment constr
_refine_ls_matrix_type full
_refine_ls_number_parameters 217
_refine_ls_number_reflns 3216
_refine_ls_number_restraints 0
_refine_ls_restrained_S_all 0.997
_refine_ls_R_factor_all 0.0416
_refine_ls_R_factor_gt 0.0376
_refine_ls_shift/su_max 0.000
_refine_ls_shift/su_mean 0.000
_refine_ls_structure_factor_coef Fsqd
_refine_ls_weighting_details 'calc w=1/[\s^2^(Fo^2^)+(0.0870P)^2^+0.2871P] where P=(Fo^2^+2Fc^2^)/3'
_refine_ls_weighting_scheme calc
_refine_ls_wR_factor_gt 0.1153
_refine_ls_wR_factor_ref 0.1210
_reflns_number_gt 2881
_reflns_number_total 3216
_reflns_threshold_expression >2sigma(I)
_cod_data_source_file jo2009033_si_002.cif
_cod_data_source_block mo_dm10137_0m
_cod_database_code 4026568

loop_
_symmetry_equiv_pos_as_xyz
'x, y, z'
'-x+1/2, y+1/2, -z+1/2'
'-x, -y, -z'
'x-1/2, -y-1/2, z-1/2'

loop_
_atom_site_label
_atom_site_type_symbol
_atom_site_fract_x
_atom_site_fract_y
_atom_site_fract_z
_atom_site_U_iso_or_equiv
_atom_site_adp_type
_atom_site_occupancy
_atom_site_symmetry_multiplicity
_atom_site_calc_flag
_atom_site_refinement_flags
S1 S 0.06659(6) 0.170920(17) 0.22147(2) 0.03846(15) Uani 1 1 d .
O1 O 0.2886(2) 0.02355(7) 0.35340(9) 0.0619(4) Uani 1 1 d .
O2 O 0.30710(19) 0.14874(6) 0.24671(9) 0.0513(3) Uani 1 1 d .
O3 O -0.0302(2) 0.21951(6) 0.27787(9) 0.0572(3) Uani 1 1 d .
C1 C -0.0596(3) 0.04615(8) 0.19180(11) 0.0440(4) Uani 1 1 d .
H1A H 0.1118 0.0427 0.1773 0.053 Uiso 1 1 calc R
C2 C -0.1368(2) 0.10874(7) 0.22399(10) 0.0381(3) Uani 1 1 d .
H2B H -0.3064 0.1192 0.2057 0.046 Uiso 1 1 calc R
C3 C -0.1041(3) 0.05599(7) 0.29592(11) 0.0415(3) Uani 1 1 d .
H3B H -0.2564 0.0382 0.3163 0.050 Uiso 1 1 calc R
C4 C 0.1070(3) 0.05146(7) 0.37080(11) 0.0433(4) Uani 1 1 d .
C5 C 0.0751(3) 0.08040(7) 0.46701(11) 0.0426(3) Uani 1 1 d .
C6 C 0.2543(3) 0.07083(8) 0.54143(12) 0.0523(4) Uani 1 1 d .
H6 H 0.3902 0.0471 0.5299 0.063 Uiso 1 1 calc R
C7 C 0.2310(4) 0.09617(10) 0.63118(14) 0.0641(5) Uani 1 1 d .
H7 H 0.3515 0.0897 0.6802 0.077 Uiso 1 1 calc R
C8 C 0.0301(4) 0.13110(10) 0.64921(14) 0.0664(5) Uani 1 1 d .
H8 H 0.0133 0.1476 0.7106 0.080 Uiso 1 1 calc R
C9 C -0.1463(4) 0.14164(10) 0.57610(15) 0.0634(5) Uani 1 1 d .
H9 H -0.2801 0.1661 0.5878 0.076 Uiso 1 1 calc R
C10 C -0.1249(3) 0.11597(8) 0.48528(13) 0.0511(4) Uani 1 1 d .
H10 H -0.2455 0.1227 0.4365 0.061 Uiso 1 1 calc R
C11 C -0.2320(4) 0.01027(10) 0.12682(14) 0.0586(5) Uani 1 1 d .
F1 F -0.4581(2) 0.01266(8) 0.15334(11) 0.0925(5) Uani 1 1 d .
F2 F -0.2350(3) 0.03066(8) 0.03633(9) 0.0935(5) Uani 1 1 d .
F3 F -0.1708(3) -0.04848(7) 0.12285(13) 0.1025(5) Uani 1 1 d .
C12 C 0.0480(3) 0.19352(7) 0.09896(10) 0.0381(3) Uani 1 1 d .
C13 C 0.2223(3) 0.17431(8) 0.03775(13) 0.0509(4) Uani 1 1 d .
H13 H 0.3471 0.1480 0.0599 0.061 Uiso 1 1 calc R
C14 C 0.2073(4) 0.19504(10) -0.05735(14) 0.0634(5) Uani 1 1 d .
H14 H 0.3243 0.1831 -0.0994 0.076 Uiso 1 1 calc R
C15 C 0.0216(4) 0.23294(10) -0.08972(14) 0.0642(5) Uani 1 1 d .
H15 H 0.0137 0.2467 -0.1536 0.077 Uiso 1 1 calc R
C16 C -0.1541(4) 0.25097(9) -0.02871(15) 0.0638(5) Uani 1 1 d .
H16 H -0.2813 0.2762 -0.0517 0.077 Uiso 1 1 calc R
C17 C -0.1411(3) 0.23149(8) 0.06630(13) 0.0506(4) Uani 1 1 d .
H17 H -0.2583 0.2438 0.1080 0.061 Uiso 1 1 calc R

loop_
_atom_site_aniso_label
_atom_site_aniso_U_11
_atom_site_aniso_U_22
_atom_site_aniso_U_33
_atom_site_aniso_U_23
_atom_site_aniso_U_13
_atom_site_aniso_U_12
S1 0.0333(2) 0.0479(2) 0.0337(2) -0.00165(13) -0.00166(15) 0.00096(13)
O1 0.0502(7) 0.0815(9) 0.0540(7) 0.0067(6) 0.0040(6) 0.0236(6)
O2 0.0310(6) 0.0698(8) 0.0520(6) 0.0075(5) -0.0076(5) -0.0012(5)
O3 0.0644(8) 0.0613(8) 0.0460(7) -0.0146(5) 0.0054(6) 0.0049(6)
C1 0.0367(8) 0.0528(9) 0.0432(8) -0.0025(6) 0.0069(6) -0.0006(6)
C2 0.0281(7) 0.0513(8) 0.0348(7) 0.0015(6) 0.0012(5) 0.0022(6)
C3 0.0361(7) 0.0499(8) 0.0390(8) 0.0026(6) 0.0053(6) -0.0007(6)
C4 0.0394(8) 0.0478(8) 0.0429(8) 0.0106(6) 0.0041(6) 0.0036(6)
C5 0.0423(8) 0.0440(8) 0.0414(8) 0.0088(6) 0.0014(6) -0.0040(6)
C6 0.0514(10) 0.0546(9) 0.0501(9) 0.0107(7) -0.0042(7) -0.0020(7)
C7 0.0726(13) 0.0689(12) 0.0487(10) 0.0083(8) -0.0126(9) -0.0110(10)
C8 0.0848(15) 0.0672(12) 0.0474(10) -0.0057(8) 0.0052(9) -0.0129(11)
C9 0.0661(12) 0.0648(12) 0.0607(11) -0.0057(9) 0.0137(9) 0.0033(9)
C10 0.0471(9) 0.0573(10) 0.0488(9) 0.0021(7) 0.0020(7) 0.0033(7)
C11 0.0570(10) 0.0702(12) 0.0495(10) -0.0164(8) 0.0104(8) -0.0109(9)
F1 0.0503(7) 0.1420(13) 0.0866(9) -0.0468(9) 0.0143(6) -0.0343(7)
F2 0.0967(10) 0.1362(13) 0.0465(7) -0.0095(7) -0.0045(6) -0.0334(9)
F3 0.1241(14) 0.0699(9) 0.1132(12) -0.0341(8) 0.0048(10) -0.0116(8)
C12 0.0369(7) 0.0393(7) 0.0378(7) 0.0006(6) 0.0004(6) -0.0024(6)
C13 0.0482(10) 0.0587(10) 0.0464(9) 0.0036(7) 0.0085(7) 0.0078(7)
C14 0.0699(12) 0.0742(12) 0.0480(10) 0.0029(9) 0.0187(9) 0.0003(10)
C15 0.0815(14) 0.0668(12) 0.0437(9) 0.0134(8) -0.0025(9) -0.0085(10)
C16 0.0651(12) 0.0664(12) 0.0584(11) 0.0160(9) -0.0093(9) 0.0089(9)
C17 0.0472(9) 0.0546(9) 0.0497(9) 0.0038(7) 0.0001(7) 0.0088(7)

loop_
_atom_type_symbol
_atom_type_description
_atom_type_scat_dispersion_real
_atom_type_scat_dispersion_imag
_atom_type_scat_source
C C 0.0033 0.0016 'International Tables Vol C Tables 4.2.6.8 and 6.1.1.4'
H H 0.0000 0.0000 'International Tables Vol C Tables 4.2.6.8 and 6.1.1.4'
O O 0.0106 0.0060 'International Tables Vol C Tables 4.2.6.8 and 6.1.1.4'
F F 0.0171 0.0103 'International Tables Vol C Tables 4.2.6.8 and 6.1.1.4'
S S 0.1246 0.1234 'International Tables Vol C Tables 4.2.6.8 and 6.1.1.4'

loop_
_geom_angle_atom_site_label_1
_geom_angle_atom_site_label_2
_geom_angle_atom_site_label_3
_geom_angle
O3 S1 O2 118.91(8)
O3 S1 C2 107.12(8)
O2 S1 C2 108.69(7)
O3 S1 C12 108.49(8)
O2 S1 C12 109.10(7)
C2 S1 C12 103.43(7)
C11 C1 C3 121.48(14)
C11 C1 C2 118.06(14)
C3 C1 C2 61.12(10)
C11 C1 H1A 115.1
C3 C1 H1A 115.1
C2 C1 H1A 115.1
C1 C2 C3 59.20(10)
C1 C2 S1 119.77(10)
C3 C2 S1 122.68(11)
C1 C2 H2B 114.7
C3 C2 H2B 114.7
S1 C2 H2B 114.7
C1 C3 C4 119.15(13)
C1 C3 C2 59.68(10)
C4 C3 C2 123.57(13)
C1 C3 H3B 114.5
C4 C3 H3B 114.5
C2 C3 H3B 114.5
O1 C4 C5 122.19(15)
O1 C4 C3 120.63(15)
C5 C4 C3 117.12(13)
C10 C5 C6 118.99(16)
C10 C5 C4 122.44(14)
C6 C5 C4 118.57(15)
C7 C6 C5 120.43(18)
C7 C6 H6 119.8
C5 C6 H6 119.8
C6 C7 C8 120.31(18)
C6 C7 H7 119.8
C8 C7 H7 119.8
C7 C8 C9 119.86(19)
C7 C8 H8 120.1
C9 C8 H8 120.1
C8 C9 C10 120.24(19)
C8 C9 H9 119.9
C10 C9 H9 119.9
C5 C10 C9 120.16(17)
C5 C10 H10 119.9
C9 C10 H10 119.9
F3 C11 F1 107.30(18)
F3 C11 F2 105.74(16)
F1 C11 F2 106.86(18)
F3 C11 C1 111.97(18)
F1 C11 C1 113.02(15)
F2 C11 C1 111.52(16)
C13 C12 C17 121.18(15)
C13 C12 S1 120.18(12)
C17 C12 S1 118.63(12)
C12 C13 C14 118.58(17)
C12 C13 H13 120.7
C14 C13 H13 120.7
C15 C14 C13 120.40(18)
C15 C14 H14 119.8
C13 C14 H14 119.8
C14 C15 C16 120.66(17)
C14 C15 H15 119.7
C16 C15 H15 119.7
C17 C16 C15 119.89(18)
C17 C16 H16 120.1
C15 C16 H16 120.1
C16 C17 C12 119.27(17)
C16 C17 H17 120.4
C12 C17 H17 120.4

loop_
_geom_bond_atom_site_label_1
_geom_bond_atom_site_label_2
_geom_bond_distance
S1 O3 1.4318(12)
S1 O2 1.4330(12)
S1 C2 1.7543(15)
S1 C12 1.7595(15)
O1 C4 1.206(2)
C1 C11 1.487(2)
C1 C3 1.489(2)
C1 C2 1.497(2)
C1 H1A 0.9800
C2 C3 1.518(2)
C2 H2B 0.9800
C3 C4 1.513(2)
C3 H3B 0.9800
C4 C5 1.490(2)
C5 C10 1.380(2)
C5 C6 1.398(2)
C6 C7 1.369(3)
C6 H6 0.9300
C7 C8 1.376(3)
C7 H7 0.9300
C8 C9 1.378(3)
C8 H8 0.9300
C9 C10 1.384(3)
C9 H9 0.9300
C10 H10 0.9300
C11 F3 1.319(3)
C11 F1 1.320(2)
C11 F2 1.326(2)
C12 C13 1.382(2)
C12 C17 1.382(2)
C13 C14 1.387(3)
C13 H13 0.9300
C14 C15 1.366(3)
C14 H14 0.9300
C15 C16 1.378(3)
C15 H15 0.9300
C16 C17 1.377(3)
C16 H16 0.9300
C17 H17 0.9300

loop_
_geom_torsion_atom_site_label_1
_geom_torsion_atom_site_label_2
_geom_torsion_atom_site_label_3
_geom_torsion_atom_site_label_4
_geom_torsion
C11 C1 C2 C3 112.44(17)
C11 C1 C2 S1 -135.03(13)
C3 C1 C2 S1 112.54(13)
O3 S1 C2 C1 -165.60(12)
O2 S1 C2 C1 -35.94(14)
C12 S1 C2 C1 79.90(13)
O3 S1 C2 C3 -95.10(13)
O2 S1 C2 C3 34.56(14)
C12 S1 C2 C3 150.40(12)
C11 C1 C3 C4 138.97(17)
C2 C1 C3 C4 -114.04(16)
C11 C1 C3 C2 -106.99(18)
S1 C2 C3 C1 -107.72(13)
C1 C2 C3 C4 106.81(17)
S1 C2 C3 C4 -0.9(2)
C1 C3 C4 O1 -21.5(2)
C2 C3 C4 O1 -92.6(2)
C1 C3 C4 C5 161.10(14)
C2 C3 C4 C5 89.98(18)
O1 C4 C5 C10 175.43(16)
C3 C4 C5 C10 -7.2(2)
O1 C4 C5 C6 -4.8(2)
C3 C4 C5 C6 172.52(14)
C10 C5 C6 C7 0.3(3)
C4 C5 C6 C7 -179.45(16)
C5 C6 C7 C8 0.3(3)
C6 C7 C8 C9 -1.3(3)
C7 C8 C9 C10 1.6(3)
C6 C5 C10 C9 0.0(3)
C4 C5 C10 C9 179.75(16)
C8 C9 C10 C5 -1.0(3)
C3 C1 C11 F3 -92.9(2)
C2 C1 C11 F3 -164.54(15)
C3 C1 C11 F1 28.4(3)
C2 C1 C11 F1 -43.2(2)
C3 C1 C11 F2 148.81(16)
C2 C1 C11 F2 77.2(2)
O3 S1 C12 C13 147.41(14)
O2 S1 C12 C13 16.48(16)
C2 S1 C12 C13 -99.07(14)
O3 S1 C12 C17 -31.46(15)
O2 S1 C12 C17 -162.39(13)
C2 S1 C12 C17 82.06(14)
C17 C12 C13 C14 1.4(3)
S1 C12 C13 C14 -177.43(14)
C12 C13 C14 C15 -0.9(3)
C13 C14 C15 C16 -0.3(3)
C14 C15 C16 C17 1.0(3)
C15 C16 C17 C12 -0.5(3)
C13 C12 C17 C16 -0.7(3)
S1 C12 C17 C16 178.17(14)
